data_4085537
loop_
_publ_author_name
'Evans, Daniel A.'
'Lee, Lucia Myongwon'
'Vargas-Baca, Ignacio'
'Cowley, Alan H.'

_publ_section_title
;
 Aggregation-Induced Emission of Bis(imino)acenaphthene Zinc Complexes:
 Photophysical Tuning via Methylation of the Flanking Aryl Substituents
;
_journal_issue 11
_journal_name_full Organometallics
_journal_page_first 2422
_journal_paper_doi 10.1021/om501191c
_journal_volume 34
_journal_year 2015
_chemical_formula_moiety 'C26 H20 Cl2 N2 Zn, C H2 Cl2'
_chemical_formula_sum 'C27 H22 Cl4 N2 Zn'
_chemical_formula_weight 581.63
_chemical_name_systematic
;
 ?
;
_space_group_crystal_system monoclinic
_space_group_IT_number 14
_space_group_name_Hall '-P 2ybc'
_space_group_name_H-M_alt 'P 1 21/c 1'
_symmetry_space_group_name_Hall '-P 2ybc'
_symmetry_space_group_name_H-M 'P 1 21/c 1'
_atom_sites_solution_hydrogens geom
_audit_creation_method SHELXL-2013
_cell_angle_alpha 90
_cell_angle_beta 105.731(2)
_cell_angle_gamma 90
_cell_formula_units_Z 4
_cell_length_a 12.8103(2)
_cell_length_b 11.8043(2)
_cell_length_c 17.9425(4)
_cell_measurement_reflns_used 6706
_cell_measurement_temperature 133(2)
_cell_measurement_theta_max 74.0460
_cell_measurement_theta_min 3.7820
_cell_volume 2611.58(9)
_computing_cell_refinement 'CrysAlisPro V 1.171.37.31, Agilent Technologies'
_computing_data_collection 'CrysAlisPro V 1.171.37.31, Agilent Technologies'
_computing_data_reduction 'CrysAlisPro V 1.171.37.31, Agilent Technologies'
_computing_molecular_graphics 'XP SHELXTL/PC, Siemens Analytical'
_computing_publication_material 'XL SHELXTL/PC, Siemens Analytical'
_computing_structure_refinement 'Shelxl-2013, Sheldrick, G. M.'
_computing_structure_solution
;

SUPERFLIP.  Palatinus, L. and Chapuis, G., J. Appl. Cryst. 40, 786-790.
;
_diffrn_ambient_temperature 133(2)
_diffrn_measured_fraction_theta_full 1.000
_diffrn_measured_fraction_theta_max 0.973
_diffrn_measurement_device_type 'Agilent SuperNova with AtlasS2 detector'
_diffrn_radiation_type CuK\a
_diffrn_radiation_wavelength 1.54184
_diffrn_reflns_av_R_equivalents 0.0229
_diffrn_reflns_av_unetI/netI 0.0287
_diffrn_reflns_Laue_measured_fraction_full 1.000
_diffrn_reflns_Laue_measured_fraction_max 0.973
_diffrn_reflns_limit_h_max 15
_diffrn_reflns_limit_h_min -14
_diffrn_reflns_limit_k_max 8
_diffrn_reflns_limit_k_min -14
_diffrn_reflns_limit_l_max 18
_diffrn_reflns_limit_l_min -22
_diffrn_reflns_number 9963
_diffrn_reflns_point_group_measured_fraction_full 1.000
_diffrn_reflns_point_group_measured_fraction_max 0.973
_diffrn_reflns_theta_full 67.684
_diffrn_reflns_theta_max 74.218
_diffrn_reflns_theta_min 3.585
_diffrn_source 'sealed X-ray source'
_exptl_absorpt_coefficient_mu 5.213
_exptl_absorpt_correction_T_max 1.00000
_exptl_absorpt_correction_T_min 0.57328
_exptl_absorpt_correction_type multi-scan
_exptl_absorpt_process_details
;
CrysAlisPro, Agilent Technologies,
Version 1.171.37.31 (release 14-01-2014 CrysAlis171 .NET)
(compiled Jan 14 2014,18:38:05)
Empirical absorption correction using spherical harmonics,
 implemented in SCALE3 ABSPACK scaling algorithm.
;
_exptl_crystal_colour yellow
_exptl_crystal_density_diffrn 1.479
_exptl_crystal_description prism
_exptl_crystal_F_000 1184
_exptl_crystal_size_max 0.380
_exptl_crystal_size_mid 0.360
_exptl_crystal_size_min 0.160
_refine_diff_density_max 0.582
_refine_diff_density_min -0.748
_refine_diff_density_rms 0.079
_refine_ls_extinction_method none
_refine_ls_goodness_of_fit_ref 1.001
_refine_ls_hydrogen_treatment constr
_refine_ls_matrix_type full
_refine_ls_number_parameters 338
_refine_ls_number_reflns 5173
_refine_ls_number_restraints 105
_refine_ls_restrained_S_all 1.236
_refine_ls_R_factor_all 0.0441
_refine_ls_R_factor_gt 0.0407
_refine_ls_shift/su_max 0.001
_refine_ls_shift/su_mean 0.000
_refine_ls_structure_factor_coef Fsqd
_refine_ls_weighting_details 'w=1/[\s^2^(Fo^2^)+(0.0708P)^2^+1.9902P] where P=(Fo^2^+2Fc^2^)/3'
_refine_ls_weighting_scheme calc
_refine_ls_wR_factor_gt 0.1109
_refine_ls_wR_factor_ref 0.1145
_reflns_Friedel_coverage 0.000
_reflns_number_gt 4717
_reflns_number_total 5173
_reflns_threshold_expression 'I > 2\s(I)'
_cod_data_source_file om501191c_si_002.cif
_cod_data_source_block shelx
_cod_depositor_comments 'Adding full bibliography for 4085532--4085543.cif.'
_cod_database_code 4085537
_shelx_space_group_comment
;
The symmetry employed for this shelxl refinement is uniquely defined
by the following loop, which should always be used as a source of
symmetry information in preference to the above space-group names.
They are only intended as comments.
;
_shelx_estimated_absorpt_t_min 0.242
_shelx_estimated_absorpt_t_max 0.489
_shelxl_version_number 2013-4

loop_
_space_group_symop_operation_xyz
'x, y, z'
'-x, y+1/2, -z+1/2'
'-x, -y, -z'
'x, -y-1/2, z-1/2'

loop_
_atom_site_label
_atom_site_type_symbol
_atom_site_fract_x
_atom_site_fract_y
_atom_site_fract_z
_atom_site_U_iso_or_equiv
_atom_site_adp_type
_atom_site_occupancy
_atom_site_site_symmetry_order
_atom_site_calc_flag
_atom_site_refinement_flags_posn
_atom_site_refinement_flags_adp
_atom_site_refinement_flags_occupancy
_atom_site_disorder_assembly
_atom_site_disorder_group
C1 C -0.03266(17) 0.76258(17) 0.52277(12) 0.0226(4) Uani 1 1 d . . . . .
C2 C -0.11025(17) 0.84731(18) 0.48064(12) 0.0228(4) Uani 1 1 d . . . . .
C3 C -0.20857(19) 0.88742(19) 0.48645(14) 0.0281(5) Uani 1 1 d . . . . .
H3 H -0.2414 0.8565 0.5221 0.034 Uiso 1 1 calc R U . . .
C4 C -0.25864(19) 0.9769(2) 0.43697(15) 0.0305(5) Uani 1 1 d . . . . .
H4 H -0.3256 1.0037 0.4402 0.037 Uiso 1 1 calc R U . . .
C5 C -0.21134(19) 1.02559(19) 0.38420(14) 0.0289(5) Uani 1 1 d . . . . .
H5 H -0.2465 1.0844 0.3528 0.035 Uiso 1 1 calc R U . . .
C6 C -0.10919(18) 0.98650(19) 0.37754(13) 0.0247(4) Uani 1 1 d . . . . .
C7 C -0.06143(17) 0.89691(17) 0.42666(12) 0.0221(4) Uani 1 1 d . . . . .
C8 C -0.05090(19) 1.02865(18) 0.32675(14) 0.0277(5) Uani 1 1 d . . . . .
H8 H -0.0798 1.0875 0.2929 0.033 Uiso 1 1 calc R U . . .
C9 C 0.0483(2) 0.98317(19) 0.32706(14) 0.0277(5) Uani 1 1 d . . . . .
H9 H 0.0851 1.0123 0.2932 0.033 Uiso 1 1 calc R U . . .
C10 C 0.09604(18) 0.89350(18) 0.37729(13) 0.0254(4) Uani 1 1 d . . . . .
H10 H 0.1632 0.8644 0.3766 0.030 Uiso 1 1 calc R U . . .
C11 C 0.04106(17) 0.85013(18) 0.42720(12) 0.0223(4) Uani 1 1 d . . . . .
C12 C 0.06369(16) 0.76399(17) 0.48889(12) 0.0214(4) Uani 1 1 d . . . . .
C13 C -0.11742(18) 0.68574(18) 0.61374(14) 0.0264(5) Uani 1 1 d . . . . .
C14 C -0.1057(2) 0.7145(2) 0.69023(14) 0.0334(5) Uani 1 1 d . . . . .
H14 H -0.0408 0.7447 0.7201 0.040 Uiso 1 1 calc R U . . .
C15 C -0.1926(2) 0.6977(2) 0.72198(16) 0.0396(6) Uani 1 1 d . . . . .
H15 H -0.1859 0.7192 0.7729 0.048 Uiso 1 1 calc R U . . .
C16 C -0.2886(2) 0.6496(2) 0.67912(17) 0.0393(6) Uani 1 1 d . . . . .
C17 C -0.2979(2) 0.6203(2) 0.60254(17) 0.0364(6) Uani 1 1 d . . . . .
H17 H -0.3621 0.5879 0.5732 0.044 Uiso 1 1 calc R U . . .
C18 C -0.2134(2) 0.6382(2) 0.56882(15) 0.0306(5) Uani 1 1 d . . . . .
H18 H -0.2209 0.6189 0.5174 0.037 Uiso 1 1 calc R U . . .
C19 C -0.3804(3) 0.6233(3) 0.7148(2) 0.0598(10) Uani 1 1 d . . . . .
H19A H -0.4484 0.6424 0.6788 0.090 Uiso 1 1 calc R U . . .
H19B H -0.3714 0.6668 0.7614 0.090 Uiso 1 1 calc R U . . .
H19C H -0.3796 0.5440 0.7269 0.090 Uiso 1 1 calc R U . . .
C20 C 0.23777(17) 0.69479(17) 0.49157(12) 0.0232(4) Uani 1 1 d . . . . .
C21 C 0.33763(18) 0.7245(2) 0.54115(13) 0.0304(5) Uani 1 1 d . . . . .
H21 H 0.3432 0.7432 0.5924 0.036 Uiso 1 1 calc R U . . .
C22 C 0.4288(2) 0.7260(3) 0.51357(16) 0.0389(6) Uani 1 1 d . . . . .
H22 H 0.4950 0.7491 0.5461 0.047 Uiso 1 1 calc R U . . .
C23 C 0.4228(2) 0.6935(2) 0.43785(15) 0.0365(6) Uani 1 1 d . . . . .
C24 C 0.3232(2) 0.6591(2) 0.39053(13) 0.0307(5) Uani 1 1 d . . . . .
H24 H 0.3184 0.6350 0.3404 0.037 Uiso 1 1 calc R U . . .
C25 C 0.23094(19) 0.66002(19) 0.41651(13) 0.0283(5) Uani 1 1 d . . . . .
H25 H 0.1647 0.6375 0.3839 0.034 Uiso 1 1 calc R U . . .
C26 C 0.5218(3) 0.6977(3) 0.4073(2) 0.0580(9) Uani 1 1 d . . . . .
H26A H 0.5484 0.6222 0.4045 0.087 Uiso 1 1 calc R U . . .
H26B H 0.5771 0.7424 0.4415 0.087 Uiso 1 1 calc R U . . .
H26C H 0.5027 0.7310 0.3566 0.087 Uiso 1 1 calc R U . . .
Cl1 Cl 0.22398(5) 0.69986(5) 0.72135(3) 0.03511(15) Uani 1 1 d . . . . .
Cl2 Cl 0.11312(6) 0.42936(5) 0.61903(3) 0.03936(17) Uani 1 1 d . . . . .
Cl3 Cl 0.48926(11) 0.10106(12) 0.29540(7) 0.0572(3) Uani 0.81 1 d D U P A 1
Cl4 Cl 0.3884(2) -0.0054(3) 0.40508(14) 0.0713(6) Uani 0.81 1 d D U P A 1
C27 C 0.3653(4) 0.0428(4) 0.3087(3) 0.0611(12) Uani 0.81 1 d D U P A 1
H27A H 0.3091 0.1003 0.2980 0.073 Uiso 0.81 1 calc R U P A 1
H27B H 0.3410 -0.0196 0.2731 0.073 Uiso 0.81 1 calc R U P A 1
Cl3A Cl 0.4440(6) 0.0555(7) 0.2731(4) 0.0800(17) Uani 0.19 1 d D U P B 2
Cl4A Cl 0.4166(8) 0.0169(10) 0.4226(5) 0.065(2) Uani 0.19 1 d D U P B 2
C27A C 0.3294(10) 0.016(2) 0.3187(7) 0.066(4) Uani 0.19 1 d D U P B 2
H27C H 0.2725 0.0730 0.3093 0.079 Uiso 0.19 1 calc R U P B 2
H27D H 0.2986 -0.0576 0.3024 0.079 Uiso 0.19 1 calc R U P B 2
N1 N -0.02715(15) 0.69790(15) 0.58124(11) 0.0241(4) Uani 1 1 d D . . . .
N2 N 0.14401(14) 0.69863(15) 0.52044(10) 0.0221(4) Uani 1 1 d D . . . .
Zn1 Zn 0.12087(2) 0.61514(2) 0.61673(2) 0.02426(11) Uani 1 1 d D . . . .

loop_
_atom_site_aniso_label
_atom_site_aniso_U_11
_atom_site_aniso_U_22
_atom_site_aniso_U_33
_atom_site_aniso_U_23
_atom_site_aniso_U_13
_atom_site_aniso_U_12
C1 0.0256(10) 0.0184(10) 0.0248(10) -0.0017(8) 0.0084(8) -0.0028(8)
C2 0.0255(10) 0.0188(10) 0.0235(10) -0.0002(8) 0.0055(8) -0.0013(8)
C3 0.0294(11) 0.0262(11) 0.0303(12) 0.0008(9) 0.0106(9) 0.0011(9)
C4 0.0273(11) 0.0289(12) 0.0354(13) 0.0016(9) 0.0088(10) 0.0055(9)
C5 0.0311(11) 0.0241(11) 0.0294(12) 0.0033(9) 0.0044(9) 0.0061(9)
C6 0.0279(11) 0.0194(10) 0.0252(11) -0.0009(8) 0.0047(9) -0.0001(8)
C7 0.0245(10) 0.0184(10) 0.0226(10) -0.0015(8) 0.0051(8) -0.0008(8)
C8 0.0365(12) 0.0198(10) 0.0257(11) 0.0042(8) 0.0067(9) 0.0012(9)
C9 0.0349(12) 0.0234(11) 0.0265(11) 0.0037(8) 0.0113(9) -0.0043(9)
C10 0.0275(10) 0.0221(10) 0.0272(11) 0.0007(8) 0.0085(9) -0.0008(8)
C11 0.0254(10) 0.0184(10) 0.0219(10) -0.0002(8) 0.0043(8) -0.0024(8)
C12 0.0227(10) 0.0196(10) 0.0214(10) -0.0007(8) 0.0051(8) -0.0027(8)
C13 0.0310(11) 0.0198(10) 0.0328(12) 0.0067(9) 0.0159(9) 0.0039(8)
C14 0.0454(14) 0.0272(11) 0.0292(12) 0.0072(9) 0.0129(10) 0.0051(10)
C15 0.0628(17) 0.0321(13) 0.0325(13) 0.0106(10) 0.0276(12) 0.0127(12)
C16 0.0494(15) 0.0297(12) 0.0496(15) 0.0154(11) 0.0318(13) 0.0131(11)
C17 0.0364(13) 0.0265(12) 0.0527(16) 0.0050(11) 0.0229(12) 0.0007(10)
C18 0.0350(12) 0.0254(11) 0.0361(12) 0.0010(9) 0.0177(10) 0.0001(9)
C19 0.062(2) 0.062(2) 0.074(2) 0.0244(17) 0.0503(19) 0.0180(16)
C20 0.0262(10) 0.0203(10) 0.0242(10) 0.0036(8) 0.0088(8) 0.0029(8)
C21 0.0263(11) 0.0393(13) 0.0244(11) -0.0048(9) 0.0049(9) 0.0034(9)
C22 0.0265(11) 0.0528(16) 0.0375(13) -0.0072(12) 0.0086(10) 0.0001(11)
C23 0.0371(13) 0.0393(14) 0.0374(13) 0.0008(11) 0.0172(11) 0.0060(10)
C24 0.0410(13) 0.0293(12) 0.0235(11) 0.0012(9) 0.0119(9) 0.0069(10)
C25 0.0316(11) 0.0263(11) 0.0249(11) -0.0001(9) 0.0044(9) 0.0019(9)
C26 0.0450(16) 0.083(2) 0.0550(19) -0.0073(17) 0.0297(15) -0.0024(16)
Cl1 0.0492(3) 0.0285(3) 0.0229(3) -0.0012(2) 0.0017(2) -0.0012(2)
Cl2 0.0588(4) 0.0205(3) 0.0357(3) 0.0011(2) 0.0074(3) -0.0010(2)
Cl3 0.0606(7) 0.0683(7) 0.0475(6) 0.0021(5) 0.0230(5) 0.0084(5)
Cl4 0.0691(14) 0.0871(11) 0.0679(12) -0.0068(9) 0.0361(10) -0.0222(9)
C27 0.047(2) 0.046(2) 0.072(3) 0.0052(19) -0.016(2) -0.0125(18)
Cl3A 0.082(4) 0.112(5) 0.069(3) 0.007(3) 0.059(3) -0.008(3)
Cl4A 0.050(4) 0.085(6) 0.065(4) 0.004(4) 0.024(3) 0.007(4)
C27A 0.066(6) 0.068(6) 0.069(6) 0.005(5) 0.028(5) 0.006(5)
N1 0.0273(9) 0.0210(9) 0.0254(9) 0.0021(7) 0.0097(7) -0.0001(7)
N2 0.0241(8) 0.0210(9) 0.0206(8) 0.0007(7) 0.0049(7) 0.0009(7)
Zn1 0.03041(18) 0.02043(18) 0.02140(17) 0.00213(10) 0.00611(12) 0.00168(10)

loop_
_atom_type_symbol
_atom_type_description
_atom_type_scat_dispersion_real
_atom_type_scat_dispersion_imag
_atom_type_scat_source
C C 0.0181 0.0091 'International Tables Vol C Tables 4.2.6.8 and 6.1.1.4'
H H 0.0000 0.0000 'International Tables Vol C Tables 4.2.6.8 and 6.1.1.4'
Cl Cl 0.3639 0.7018 'International Tables Vol C Tables 4.2.6.8 and 6.1.1.4'
N N 0.0311 0.0180 'International Tables Vol C Tables 4.2.6.8 and 6.1.1.4'
Zn Zn -1.5491 0.6778 'International Tables Vol C Tables 4.2.6.8 and 6.1.1.4'

loop_
_geom_angle_atom_site_label_1
_geom_angle_atom_site_label_2
_geom_angle_atom_site_label_3
_geom_angle
N1 C1 C2 134.9(2)
N1 C1 C12 117.62(19)
C2 C1 C12 107.29(17)
C3 C2 C7 119.6(2)
C3 C2 C1 134.6(2)
C7 C2 C1 105.75(18)
C2 C3 C4 118.5(2)
C5 C4 C3 122.1(2)
C4 C5 C6 120.5(2)
C7 C6 C8 116.9(2)
C7 C6 C5 116.4(2)
C8 C6 C5 126.7(2)
C6 C7 C2 122.9(2)
C6 C7 C11 122.7(2)
C2 C7 C11 114.42(19)
C9 C8 C6 120.5(2)
C8 C9 C10 122.2(2)
C11 C10 C9 118.8(2)
C10 C11 C7 119.0(2)
C10 C11 C12 135.5(2)
C7 C11 C12 105.46(18)
N2 C12 C11 135.6(2)
N2 C12 C1 117.21(18)
C11 C12 C1 107.04(17)
C14 C13 C18 121.0(2)
C14 C13 N1 119.7(2)
C18 C13 N1 119.1(2)
C13 C14 C15 119.1(3)
C16 C15 C14 121.3(2)
C15 C16 C17 118.5(2)
C15 C16 C19 121.6(3)
C17 C16 C19 119.9(3)
C18 C17 C16 121.5(3)
C13 C18 C17 118.6(2)
C25 C20 C21 120.0(2)
C25 C20 N2 121.5(2)
C21 C20 N2 118.49(19)
C22 C21 C20 119.5(2)
C21 C22 C23 121.0(2)
C24 C23 C22 118.4(2)
C24 C23 C26 120.7(2)
C22 C23 C26 120.9(3)
C25 C24 C23 121.3(2)
C24 C25 C20 119.6(2)
Cl4 C27 Cl3 109.4(2)
Cl4A C27A Cl3A 95.9(6)
C1 N1 C13 121.28(18)
C1 N1 Zn1 111.97(14)
C13 N1 Zn1 126.72(14)
C12 N2 C20 120.56(18)
C12 N2 Zn1 111.86(14)
C20 N2 Zn1 127.46(13)
N1 Zn1 N2 81.14(7)
N1 Zn1 Cl2 115.72(5)
N2 Zn1 Cl2 120.42(5)
N1 Zn1 Cl1 109.42(6)
N2 Zn1 Cl1 107.64(5)
Cl2 Zn1 Cl1 116.98(2)

loop_
_geom_bond_atom_site_label_1
_geom_bond_atom_site_label_2
_geom_bond_distance
C1 N1 1.284(3)
C1 C2 1.467(3)
C1 C12 1.517(3)
C2 C3 1.376(3)
C2 C7 1.414(3)
C3 C4 1.417(3)
C4 C5 1.380(3)
C5 C6 1.423(3)
C6 C7 1.406(3)
C6 C8 1.416(3)
C7 C11 1.422(3)
C8 C9 1.378(3)
C9 C10 1.417(3)
C10 C11 1.379(3)
C11 C12 1.473(3)
C12 N2 1.288(3)
C13 C14 1.382(3)
C13 C18 1.392(3)
C13 N1 1.436(3)
C14 C15 1.396(4)
C15 C16 1.383(4)
C16 C17 1.390(4)
C16 C19 1.516(4)
C17 C18 1.392(3)
C20 C25 1.388(3)
C20 C21 1.391(3)
C20 N2 1.432(3)
C21 C22 1.387(3)
C22 C23 1.394(4)
C23 C24 1.388(4)
C23 C26 1.512(4)
C24 C25 1.383(3)
Cl1 Zn1 2.2190(6)
Cl2 Zn1 2.1961(7)
Cl3 C27 1.806(5)
Cl4 C27 1.767(5)
Cl3A C27A 1.922(9)
Cl4A C27A 1.895(9)
N1 Zn1 2.0738(18)
N2 Zn1 2.0789(17)

loop_
_geom_torsion_atom_site_label_1
_geom_torsion_atom_site_label_2
_geom_torsion_atom_site_label_3
_geom_torsion_atom_site_label_4
_geom_torsion
N1 C1 C2 C3 -2.3(4)
C12 C1 C2 C3 -177.1(2)
N1 C1 C2 C7 173.7(2)
C12 C1 C2 C7 -1.2(2)
C7 C2 C3 C4 0.8(3)
C1 C2 C3 C4 176.3(2)
C2 C3 C4 C5 -0.8(4)
C3 C4 C5 C6 0.2(4)
C4 C5 C6 C7 0.4(3)
C4 C5 C6 C8 -179.5(2)
C8 C6 C7 C2 179.5(2)
C5 C6 C7 C2 -0.4(3)
C8 C6 C7 C11 0.7(3)
C5 C6 C7 C11 -179.1(2)
C3 C2 C7 C6 -0.2(3)
C1 C2 C7 C6 -176.91(19)
C3 C2 C7 C11 178.6(2)
C1 C2 C7 C11 1.9(2)
C7 C6 C8 C9 -0.5(3)
C5 C6 C8 C9 179.3(2)
C6 C8 C9 C10 0.0(4)
C8 C9 C10 C11 0.3(3)
C9 C10 C11 C7 -0.1(3)
C9 C10 C11 C12 -176.6(2)
C6 C7 C11 C10 -0.4(3)
C2 C7 C11 C10 -179.28(19)
C6 C7 C11 C12 176.99(19)
C2 C7 C11 C12 -1.9(2)
C10 C11 C12 N2 1.8(4)
C7 C11 C12 N2 -175.0(2)
C10 C11 C12 C1 177.8(2)
C7 C11 C12 C1 1.0(2)
N1 C1 C12 N2 1.1(3)
C2 C1 C12 N2 176.94(18)
N1 C1 C12 C11 -175.76(19)
C2 C1 C12 C11 0.1(2)
C18 C13 C14 C15 -1.4(3)
N1 C13 C14 C15 -177.3(2)
C13 C14 C15 C16 2.1(4)
C14 C15 C16 C17 -1.4(4)
C14 C15 C16 C19 175.5(2)
C15 C16 C17 C18 0.0(4)
C19 C16 C17 C18 -176.9(2)
C14 C13 C18 C17 0.1(3)
N1 C13 C18 C17 176.0(2)
C16 C17 C18 C13 0.6(4)
C25 C20 C21 C22 4.1(4)
N2 C20 C21 C22 -177.3(2)
C20 C21 C22 C23 -2.8(4)
C21 C22 C23 C24 -0.2(4)
C21 C22 C23 C26 178.6(3)
C22 C23 C24 C25 1.9(4)
C26 C23 C24 C25 -176.9(3)
C23 C24 C25 C20 -0.7(4)
C21 C20 C25 C24 -2.3(3)
N2 C20 C25 C24 179.1(2)
C2 C1 N1 C13 9.7(4)
C12 C1 N1 C13 -175.87(18)
C2 C1 N1 Zn1 -172.1(2)
C12 C1 N1 Zn1 2.3(2)
C14 C13 N1 C1 -120.3(2)
C18 C13 N1 C1 63.7(3)
C14 C13 N1 Zn1 61.7(3)
C18 C13 N1 Zn1 -114.2(2)
C11 C12 N2 C20 -4.6(4)
C1 C12 N2 C20 179.74(18)
C11 C12 N2 Zn1 171.8(2)
C1 C12 N2 Zn1 -3.8(2)
C25 C20 N2 C12 -61.8(3)
C21 C20 N2 C12 119.6(2)
C25 C20 N2 Zn1 122.4(2)
C21 C20 N2 Zn1 -56.2(3)
